data_4083853
loop_
_publ_author_name
'Fang, Ming'
'Wiedner, Eric S.'
'Dougherty, William G.'
'Kassel, W. Scott'
'Liu, Tianbiao'
'DuBois, Daniel L.'
'Bullock, R. Morris'

_publ_section_title
;
 Cobalt Complexes Containing Pendant Amines in the Second Coordination
 Sphere as Electrocatalysts for H2Production
;
_journal_issue 20
_journal_name_full Organometallics
_journal_page_first 5820
_journal_paper_doi 10.1021/om5004607
_journal_volume 33
_journal_year 2014
_chemical_formula_moiety 'C34 H40 B Co F8 N3 P2'
_chemical_formula_sum 'C34 H40 B Co F8 N3 P2'
_chemical_formula_weight 774.37
_chemical_name_common mf26
_chemical_properties_physical 'air-sensitive, moisture-sensitive, oxygen-sensitive'
_space_group_IT_number 14
_symmetry_cell_setting monoclinic
_symmetry_Int_Tables_number 14
_symmetry_space_group_name_Hall '-P 2ybc'
_symmetry_space_group_name_H-M 'P 1 21/c 1'
_atom_sites_solution_hydrogens geom
_atom_sites_solution_primary direct
_atom_sites_solution_secondary difmap
_audit_creation_method SHELXL-97
_cell_angle_alpha 90.00
_cell_angle_beta 99.341(3)
_cell_angle_gamma 90.00
_cell_formula_units_Z 4
_cell_length_a 8.2542(4)
_cell_length_b 38.544(2)
_cell_length_c 10.5136(5)
_cell_measurement_reflns_used 5981
_cell_measurement_temperature 100(2)
_cell_measurement_theta_max 27.80
_cell_measurement_theta_min 2.50
_cell_volume 3300.5(3)
_computing_structure_refinement 'SHELXL-97 (Sheldrick, 2008)'
_computing_structure_solution 'SHELXS-97 (Sheldrick, 2008)'
_diffrn_ambient_temperature 100(2)
_diffrn_measured_fraction_theta_full 0.994
_diffrn_measured_fraction_theta_max 0.994
_diffrn_measurement_device_type 'Bruker APEX II CCD'
_diffrn_measurement_method '\f and \w scans'
_diffrn_radiation_monochromator graphite
_diffrn_radiation_probe x-ray
_diffrn_radiation_type MoK\a
_diffrn_radiation_wavelength 0.71073
_diffrn_reflns_av_R_equivalents 0.0476
_diffrn_reflns_av_sigmaI/netI 0.0602
_diffrn_reflns_limit_h_max 11
_diffrn_reflns_limit_h_min -10
_diffrn_reflns_limit_k_max 38
_diffrn_reflns_limit_k_min -50
_diffrn_reflns_limit_l_max 11
_diffrn_reflns_limit_l_min -14
_diffrn_reflns_number 29550
_diffrn_reflns_theta_full 28.38
_diffrn_reflns_theta_max 28.38
_diffrn_reflns_theta_min 1.06
_diffrn_source 'fine-focus sealed tube'
_exptl_absorpt_coefficient_mu 0.694
_exptl_absorpt_correction_T_max 1.000
_exptl_absorpt_correction_T_min 0.8667
_exptl_absorpt_correction_type multi-scan
_exptl_absorpt_process_details 'SADABS,(Sheldrick, 2006)'
_exptl_crystal_colour yellow
_exptl_crystal_density_diffrn 1.558
_exptl_crystal_density_method 'not measured'
_exptl_crystal_description platy
_exptl_crystal_F_000 1596
_exptl_crystal_recrystallization_method 'THF, CH3CN, Et2O'
_exptl_crystal_size_max 0.3
_exptl_crystal_size_mid 0.10
_exptl_crystal_size_min 0.06
_refine_diff_density_max 0.827
_refine_diff_density_min -0.396
_refine_diff_density_rms 0.078
_refine_ls_extinction_method none
_refine_ls_goodness_of_fit_ref 1.029
_refine_ls_hydrogen_treatment mixed
_refine_ls_matrix_type full
_refine_ls_number_parameters 448
_refine_ls_number_reflns 8197
_refine_ls_number_restraints 0
_refine_ls_restrained_S_all 1.029
_refine_ls_R_factor_all 0.0702
_refine_ls_R_factor_gt 0.0413
_refine_ls_shift/su_max 0.001
_refine_ls_shift/su_mean 0.000
_refine_ls_structure_factor_coef Fsqd
_refine_ls_weighting_details 'calc w=1/[\s^2^(Fo^2^)+(0.0379P)^2^+1.5430P] where P=(Fo^2^+2Fc^2^)/3'
_refine_ls_weighting_scheme calc
_refine_ls_wR_factor_gt 0.0844
_refine_ls_wR_factor_ref 0.0932
_reflns_number_gt 5995
_reflns_number_total 8197
_reflns_threshold_expression >2sigma(I)
_cod_data_source_file om5004607_si_002.cif
_cod_data_source_block mf26_Co(III)HCpC5F4N
_cod_original_sg_symbol_H-M 'P 21/c'
_cod_database_code 4083853

loop_
_symmetry_equiv_pos_as_xyz
'x, y, z'
'-x, y+1/2, -z+1/2'
'-x, -y, -z'
'x, -y-1/2, z-1/2'

loop_
_atom_site_label
_atom_site_type_symbol
_atom_site_fract_x
_atom_site_fract_y
_atom_site_fract_z
_atom_site_U_iso_or_equiv
_atom_site_adp_type
_atom_site_occupancy
_atom_site_symmetry_multiplicity
_atom_site_calc_flag
_atom_site_refinement_flags
B1 B 0.3087(4) 0.07281(8) 0.6932(3) 0.0209(6) Uani 1 1 d .
C1 C 0.4180(3) 0.12253(6) 0.3040(2) 0.0119(4) Uani 1 1 d .
H1 H 0.4253 0.1162 0.3901 0.018 Uiso 1 1 calc R
C2 C 0.3894(3) 0.09972(6) 0.1956(2) 0.0136(5) Uani 1 1 d .
H2 H 0.3720 0.0759 0.1990 0.020 Uiso 1 1 calc R
C3 C 0.3918(3) 0.11929(6) 0.0828(2) 0.0137(5) Uani 1 1 d .
H3 H 0.3776 0.1107 -0.0009 0.020 Uiso 1 1 calc R
C4 C 0.4202(3) 0.15472(6) 0.12017(19) 0.0133(5) Uani 1 1 d .
H4 H 0.4284 0.1732 0.0649 0.020 Uiso 1 1 calc R
C5 C 0.4336(3) 0.15671(6) 0.2568(2) 0.0126(5) Uani 1 1 d .
C6 C 0.4484(3) 0.18871(6) 0.3345(2) 0.0137(5) Uani 1 1 d .
C7 C 0.3553(3) 0.21758(7) 0.2945(2) 0.0201(5) Uani 1 1 d .
C8 C 0.3629(3) 0.24658(7) 0.3716(3) 0.0253(6) Uani 1 1 d .
C9 C 0.5465(3) 0.22240(7) 0.5226(2) 0.0211(5) Uani 1 1 d .
C10 C 0.5472(3) 0.19204(6) 0.4540(2) 0.0179(5) Uani 1 1 d .
C11 C 0.7366(3) 0.06126(6) 0.45255(19) 0.0118(5) Uani 1 1 d .
C12 C 0.7433(3) 0.08796(6) 0.5613(2) 0.0169(5) Uani 1 1 d .
H12A H 0.6569 0.1046 0.5392 0.025 Uiso 1 1 calc R
H12B H 0.8475 0.0996 0.5731 0.025 Uiso 1 1 calc R
H12C H 0.7297 0.0764 0.6397 0.025 Uiso 1 1 calc R
C13 C 0.5721(3) 0.04239(6) 0.4305(2) 0.0148(5) Uani 1 1 d .
H13A H 0.5687 0.0267 0.3593 0.022 Uiso 1 1 calc R
H13B H 0.4848 0.0590 0.4115 0.022 Uiso 1 1 calc R
H13C H 0.5592 0.0297 0.5066 0.022 Uiso 1 1 calc R
C14 C 0.8728(3) 0.03424(6) 0.4891(2) 0.0150(5) Uani 1 1 d .
H14A H 0.8647 0.0246 0.5721 0.023 Uiso 1 1 calc R
H14B H 0.9779 0.0451 0.4923 0.023 Uiso 1 1 calc R
H14C H 0.8609 0.0161 0.4258 0.023 Uiso 1 1 calc R
C15 C 0.7594(3) 0.15522(6) -0.0770(2) 0.0148(5) Uani 1 1 d .
C16 C 0.7594(3) 0.19274(6) -0.0309(2) 0.0202(5) Uani 1 1 d .
H16A H 0.7246 0.2077 -0.1032 0.030 Uiso 1 1 calc R
H16B H 0.8682 0.1991 0.0092 0.030 Uiso 1 1 calc R
H16C H 0.6855 0.1950 0.0303 0.030 Uiso 1 1 calc R
C17 C 0.9026(3) 0.15031(7) -0.1529(2) 0.0211(5) Uani 1 1 d .
H17A H 0.8956 0.1675 -0.2196 0.032 Uiso 1 1 calc R
H17B H 0.8964 0.1276 -0.1909 0.032 Uiso 1 1 calc R
H17C H 1.0050 0.1528 -0.0955 0.032 Uiso 1 1 calc R
C18 C 0.5980(3) 0.14722(7) -0.1660(2) 0.0193(5) Uani 1 1 d .
H18A H 0.5075 0.1521 -0.1219 0.029 Uiso 1 1 calc R
H18B H 0.5957 0.1232 -0.1900 0.029 Uiso 1 1 calc R
H18C H 0.5895 0.1613 -0.2420 0.029 Uiso 1 1 calc R
C19 C 0.7677(3) 0.04765(6) 0.18131(19) 0.0105(4) Uani 1 1 d .
H19A H 0.8069 0.0263 0.2249 0.013 Uiso 1 1 calc R
H19B H 0.6557 0.0439 0.1390 0.013 Uiso 1 1 calc R
C20 C 0.7988(3) 0.08152(6) -0.00884(19) 0.0124(5) Uani 1 1 d .
H20A H 0.6900 0.0739 -0.0477 0.015 Uiso 1 1 calc R
H20B H 0.8657 0.0831 -0.0764 0.015 Uiso 1 1 calc R
C21 C 1.0234(3) 0.04081(6) 0.08704(19) 0.0099(4) Uani 1 1 d .
C22 C 1.1159(3) 0.04646(6) -0.01163(19) 0.0129(5) Uani 1 1 d .
H22 H 1.0759 0.0612 -0.0795 0.015 Uiso 1 1 calc R
C23 C 1.2660(3) 0.03034(6) -0.0090(2) 0.0148(5) Uani 1 1 d .
H23 H 1.3253 0.0344 -0.0756 0.018 Uiso 1 1 calc R
C24 C 1.3301(3) 0.00832(6) 0.0901(2) 0.0146(5) Uani 1 1 d .
H24 H 1.4311 -0.0024 0.0907 0.018 Uiso 1 1 calc R
C25 C 1.2404(3) 0.00271(6) 0.1884(2) 0.0141(5) Uani 1 1 d .
H25 H 1.2815 -0.0121 0.2556 0.017 Uiso 1 1 calc R
C26 C 1.0912(3) 0.01872(6) 0.18833(19) 0.0130(5) Uani 1 1 d .
H26 H 1.0343 0.0149 0.2564 0.016 Uiso 1 1 calc R
C27 C 0.9991(3) 0.13296(6) 0.14804(19) 0.0122(5) Uani 1 1 d .
H27A H 1.0703 0.1164 0.1152 0.015 Uiso 1 1 calc R
H27B H 1.0323 0.1559 0.1246 0.015 Uiso 1 1 calc R
C28 C 0.9936(3) 0.09662(6) 0.33619(19) 0.0114(4) Uani 1 1 d .
H28A H 1.0292 0.0965 0.4288 0.014 Uiso 1 1 calc R
H28B H 1.0588 0.0796 0.2992 0.014 Uiso 1 1 calc R
C29 C 1.0233(3) 0.16005(6) 0.3642(2) 0.0132(5) Uani 1 1 d .
C30 C 1.0939(3) 0.15852(7) 0.4951(2) 0.0187(5) Uani 1 1 d .
H30 H 1.1396 0.1379 0.5300 0.022 Uiso 1 1 calc R
C31 C 1.0956(3) 0.18762(7) 0.5721(2) 0.0258(6) Uani 1 1 d .
H31 H 1.1417 0.1862 0.6587 0.031 Uiso 1 1 calc R
C32 C 1.0306(4) 0.21864(7) 0.5236(3) 0.0313(7) Uani 1 1 d .
H32 H 1.0318 0.2380 0.5767 0.038 Uiso 1 1 calc R
C33 C 0.9636(4) 0.22060(7) 0.3948(3) 0.0306(6) Uani 1 1 d .
H33 H 0.9216 0.2416 0.3603 0.037 Uiso 1 1 calc R
C34 C 0.9585(3) 0.19141(7) 0.3157(2) 0.0216(5) Uani 1 1 d .
H34 H 0.9110 0.1930 0.2295 0.026 Uiso 1 1 calc R
Co1 Co 0.61735(4) 0.124193(8) 0.20547(3) 0.00900(8) Uani 1 1 d .
F1 F 0.25179(19) 0.21733(4) 0.18143(13) 0.0272(4) Uani 1 1 d .
F2 F 0.2697(2) 0.27418(4) 0.33253(16) 0.0424(5) Uani 1 1 d .
F4 F 0.6443(2) 0.22531(4) 0.63757(14) 0.0316(4) Uani 1 1 d .
F5 F 0.64455(18) 0.16610(4) 0.50438(12) 0.0254(3) Uani 1 1 d .
F6 F 0.3199(2) 0.08793(5) 0.57511(13) 0.0409(5) Uani 1 1 d .
F7 F 0.2334(2) 0.09586(5) 0.76557(15) 0.0447(5) Uani 1 1 d .
F8 F 0.46544(19) 0.06554(5) 0.75888(14) 0.0351(4) Uani 1 1 d .
F9 F 0.2224(2) 0.04233(5) 0.67706(17) 0.0518(5) Uani 1 1 d .
N1 N 0.8700(2) 0.05629(5) 0.08578(16) 0.0111(4) Uani 1 1 d .
N2 N 1.0262(2) 0.13049(5) 0.28682(16) 0.0110(4) Uani 1 1 d .
N3 N 0.4568(3) 0.24930(6) 0.4838(2) 0.0247(5) Uani 1 1 d .
P1 P 0.78423(7) 0.125233(15) 0.06533(5) 0.00959(12) Uani 1 1 d .
P2 P 0.77251(7) 0.083252(15) 0.30137(5) 0.00894(12) Uani 1 1 d .

loop_
_atom_site_aniso_label
_atom_site_aniso_U_11
_atom_site_aniso_U_22
_atom_site_aniso_U_33
_atom_site_aniso_U_23
_atom_site_aniso_U_13
_atom_site_aniso_U_12
B1 0.0196(15) 0.0241(17) 0.0191(12) 0.0059(11) 0.0037(11) 0.0022(13)
C1 0.0068(11) 0.0141(12) 0.0159(10) 0.0036(9) 0.0047(8) 0.0017(9)
C2 0.0059(11) 0.0145(12) 0.0208(10) 0.0006(9) 0.0029(8) -0.0003(10)
C3 0.0045(10) 0.0206(13) 0.0152(10) -0.0009(9) -0.0005(8) 0.0011(10)
C4 0.0078(11) 0.0172(13) 0.0152(10) 0.0038(9) 0.0031(8) 0.0026(10)
C5 0.0061(11) 0.0158(12) 0.0167(10) 0.0026(9) 0.0040(8) 0.0048(9)
C6 0.0126(12) 0.0120(12) 0.0184(10) 0.0025(9) 0.0084(9) -0.0001(10)
C7 0.0221(14) 0.0199(13) 0.0188(11) 0.0053(10) 0.0048(10) 0.0043(11)
C8 0.0277(15) 0.0164(14) 0.0338(14) 0.0079(11) 0.0105(12) 0.0075(12)
C9 0.0231(14) 0.0186(13) 0.0227(11) -0.0015(10) 0.0073(10) -0.0037(12)
C10 0.0196(13) 0.0145(12) 0.0202(11) 0.0045(10) 0.0054(9) 0.0036(11)
C11 0.0128(12) 0.0113(11) 0.0116(9) 0.0026(8) 0.0030(8) 0.0021(9)
C12 0.0223(13) 0.0164(13) 0.0131(10) -0.0002(9) 0.0063(9) 0.0008(11)
C13 0.0158(12) 0.0134(12) 0.0161(10) 0.0039(9) 0.0050(9) 0.0002(10)
C14 0.0162(12) 0.0130(12) 0.0160(10) 0.0024(9) 0.0033(9) 0.0031(10)
C15 0.0159(12) 0.0151(12) 0.0136(10) 0.0046(9) 0.0028(9) 0.0010(10)
C16 0.0236(14) 0.0166(13) 0.0203(11) 0.0071(10) 0.0028(10) 0.0008(11)
C17 0.0202(14) 0.0270(15) 0.0179(10) 0.0056(10) 0.0084(9) -0.0004(11)
C18 0.0210(14) 0.0228(14) 0.0133(10) 0.0055(10) 0.0005(9) 0.0008(11)
C19 0.0080(11) 0.0107(11) 0.0130(9) -0.0020(8) 0.0024(8) -0.0012(9)
C20 0.0125(12) 0.0135(12) 0.0110(9) -0.0011(8) 0.0012(8) 0.0037(10)
C21 0.0085(11) 0.0083(11) 0.0127(9) -0.0036(8) 0.0008(8) 0.0013(9)
C22 0.0137(12) 0.0119(12) 0.0132(9) 0.0003(8) 0.0028(8) 0.0010(10)
C23 0.0142(12) 0.0164(12) 0.0153(10) -0.0008(9) 0.0070(9) -0.0018(10)
C24 0.0104(12) 0.0129(12) 0.0211(11) -0.0040(9) 0.0042(9) 0.0029(10)
C25 0.0142(12) 0.0132(12) 0.0147(10) 0.0014(9) 0.0020(9) 0.0025(10)
C26 0.0124(12) 0.0143(12) 0.0129(9) 0.0017(9) 0.0041(8) 0.0019(10)
C27 0.0094(11) 0.0134(12) 0.0143(10) 0.0006(8) 0.0032(8) 0.0000(9)
C28 0.0105(11) 0.0106(11) 0.0126(9) -0.0007(8) 0.0005(8) 0.0007(9)
C29 0.0077(11) 0.0139(12) 0.0184(10) -0.0022(9) 0.0040(8) -0.0031(9)
C30 0.0194(13) 0.0168(13) 0.0193(11) -0.0010(10) 0.0015(9) -0.0047(11)
C31 0.0294(16) 0.0274(15) 0.0203(11) -0.0077(11) 0.0028(10) -0.0094(13)
C32 0.0407(18) 0.0205(15) 0.0348(14) -0.0136(12) 0.0125(13) -0.0062(14)
C33 0.0383(17) 0.0134(13) 0.0420(15) -0.0020(12) 0.0122(13) 0.0032(13)
C34 0.0262(15) 0.0189(14) 0.0195(11) 0.0011(10) 0.0035(10) 0.0024(11)
Co1 0.00640(15) 0.00994(16) 0.01099(13) 0.00108(12) 0.00244(10) 0.00129(13)
F1 0.0306(9) 0.0266(9) 0.0240(7) 0.0063(6) 0.0034(6) 0.0144(7)
F2 0.0592(12) 0.0212(9) 0.0464(10) 0.0045(8) 0.0075(9) 0.0210(9)
F4 0.0397(10) 0.0257(9) 0.0273(7) -0.0085(7) -0.0010(7) -0.0021(8)
F5 0.0311(9) 0.0201(8) 0.0224(7) -0.0006(6) -0.0037(6) 0.0079(7)
F6 0.0466(11) 0.0582(12) 0.0213(7) 0.0197(8) 0.0159(7) 0.0313(10)
F7 0.0611(13) 0.0426(11) 0.0378(9) 0.0086(8) 0.0303(9) 0.0195(10)
F8 0.0206(9) 0.0491(11) 0.0327(8) 0.0188(8) -0.0043(6) -0.0052(8)
F9 0.0532(13) 0.0439(12) 0.0486(10) -0.0031(9) -0.0209(9) -0.0173(10)
N1 0.0092(10) 0.0124(10) 0.0125(8) 0.0021(7) 0.0037(7) 0.0027(8)
N2 0.0106(10) 0.0097(10) 0.0124(8) 0.0007(7) 0.0012(7) -0.0018(8)
N3 0.0310(13) 0.0146(11) 0.0310(11) -0.0019(9) 0.0127(10) -0.0009(10)
P1 0.0080(3) 0.0104(3) 0.0105(2) 0.0012(2) 0.00206(19) 0.0011(2)
P2 0.0072(3) 0.0091(3) 0.0109(2) 0.0005(2) 0.0026(2) 0.0007(2)

loop_
_atom_type_symbol
_atom_type_description
_atom_type_scat_dispersion_real
_atom_type_scat_dispersion_imag
_atom_type_scat_source
C C 0.0033 0.0016 'International Tables Vol C Tables 4.2.6.8 and 6.1.1.4'
H H 0.0000 0.0000 'International Tables Vol C Tables 4.2.6.8 and 6.1.1.4'
N N 0.0061 0.0033 'International Tables Vol C Tables 4.2.6.8 and 6.1.1.4'
B B 0.0013 0.0007 'International Tables Vol C Tables 4.2.6.8 and 6.1.1.4'
F F 0.0171 0.0103 'International Tables Vol C Tables 4.2.6.8 and 6.1.1.4'
P P 0.1023 0.0942 'International Tables Vol C Tables 4.2.6.8 and 6.1.1.4'
Co Co 0.3494 0.9721 'International Tables Vol C Tables 4.2.6.8 and 6.1.1.4'

loop_
_geom_angle_atom_site_label_1
_geom_angle_atom_site_label_2
_geom_angle_atom_site_label_3
_geom_angle
F9 B1 F7 110.4(2)
F9 B1 F6 111.0(2)
F7 B1 F6 108.9(2)
F9 B1 F8 108.2(2)
F7 B1 F8 108.7(2)
F6 B1 F8 109.6(2)
C5 C1 C2 107.77(18)
C5 C1 Co1 71.01(12)
C2 C1 Co1 70.38(12)
C5 C1 H1 126.1
C2 C1 H1 126.1
Co1 C1 H1 124.1
C3 C2 C1 108.6(2)
C3 C2 Co1 70.38(13)
C1 C2 Co1 69.62(12)
C3 C2 H2 125.7
C1 C2 H2 125.7
Co1 C2 H2 125.9
C2 C3 C4 107.72(19)
C2 C3 Co1 70.29(13)
C4 C3 Co1 69.83(12)
C2 C3 H3 126.1
C4 C3 H3 126.1
Co1 C3 H3 125.3
C5 C4 C3 108.11(19)
C5 C4 Co1 70.73(12)
C3 C4 Co1 70.20(13)
C5 C4 H4 125.9
C3 C4 H4 125.9
Co1 C4 H4 124.7
C1 C5 C4 107.8(2)
C1 C5 C6 125.94(18)
C4 C5 C6 126.1(2)
C1 C5 Co1 69.33(12)
C4 C5 Co1 69.54(12)
C6 C5 Co1 129.96(16)
C7 C6 C10 114.7(2)
C7 C6 C5 121.0(2)
C10 C6 C5 124.2(2)
F1 C7 C8 119.2(2)
F1 C7 C6 120.4(2)
C8 C7 C6 120.4(2)
N3 C8 F2 116.1(2)
N3 C8 C7 124.1(2)
F2 C8 C7 119.8(2)
N3 C9 F4 116.3(2)
N3 C9 C10 124.4(2)
F4 C9 C10 119.3(2)
F5 C10 C9 118.8(2)
F5 C10 C6 121.1(2)
C9 C10 C6 120.1(2)
C13 C11 C12 110.96(18)
C13 C11 C14 108.22(19)
C12 C11 C14 109.41(18)
C13 C11 P2 110.34(14)
C12 C11 P2 109.80(15)
C14 C11 P2 108.06(14)
C11 C12 H12A 109.5
C11 C12 H12B 109.5
H12A C12 H12B 109.5
C11 C12 H12C 109.5
H12A C12 H12C 109.5
H12B C12 H12C 109.5
C11 C13 H13A 109.5
C11 C13 H13B 109.5
H13A C13 H13B 109.5
C11 C13 H13C 109.5
H13A C13 H13C 109.5
H13B C13 H13C 109.5
C11 C14 H14A 109.5
C11 C14 H14B 109.5
H14A C14 H14B 109.5
C11 C14 H14C 109.5
H14A C14 H14C 109.5
H14B C14 H14C 109.5
C16 C15 C18 109.9(2)
C16 C15 C17 108.7(2)
C18 C15 C17 108.88(18)
C16 C15 P1 109.63(14)
C18 C15 P1 109.58(16)
C17 C15 P1 110.11(16)
C15 C16 H16A 109.5
C15 C16 H16B 109.5
H16A C16 H16B 109.5
C15 C16 H16C 109.5
H16A C16 H16C 109.5
H16B C16 H16C 109.5
C15 C17 H17A 109.5
C15 C17 H17B 109.5
H17A C17 H17B 109.5
C15 C17 H17C 109.5
H17A C17 H17C 109.5
H17B C17 H17C 109.5
C15 C18 H18A 109.5
C15 C18 H18B 109.5
H18A C18 H18B 109.5
C15 C18 H18C 109.5
H18A C18 H18C 109.5
H18B C18 H18C 109.5
N1 C19 P2 110.45(15)
N1 C19 H19A 109.6
P2 C19 H19A 109.6
N1 C19 H19B 109.6
P2 C19 H19B 109.6
H19A C19 H19B 108.1
N1 C20 P1 111.46(14)
N1 C20 H20A 109.3
P1 C20 H20A 109.3
N1 C20 H20B 109.3
P1 C20 H20B 109.3
H20A C20 H20B 108.0
N1 C21 C22 121.88(19)
N1 C21 C26 120.91(18)
C22 C21 C26 117.2(2)
C23 C22 C21 120.6(2)
C23 C22 H22 119.7
C21 C22 H22 119.7
C24 C23 C22 121.6(2)
C24 C23 H23 119.2
C22 C23 H23 119.2
C23 C24 C25 118.3(2)
C23 C24 H24 120.8
C25 C24 H24 120.8
C26 C25 C24 121.1(2)
C26 C25 H25 119.4
C24 C25 H25 119.4
C25 C26 C21 121.13(19)
C25 C26 H26 119.4
C21 C26 H26 119.4
N2 C27 P1 116.09(14)
N2 C27 H27A 108.3
P1 C27 H27A 108.3
N2 C27 H27B 108.3
P1 C27 H27B 108.3
H27A C27 H27B 107.4
N2 C28 P2 114.19(15)
N2 C28 H28A 108.7
P2 C28 H28A 108.7
N2 C28 H28B 108.7
P2 C28 H28B 108.7
H28A C28 H28B 107.6
C34 C29 N2 122.5(2)
C34 C29 C30 118.1(2)
N2 C29 C30 119.4(2)
C31 C30 C29 120.1(2)
C31 C30 H30 119.9
C29 C30 H30 119.9
C32 C31 C30 121.6(2)
C32 C31 H31 119.2
C30 C31 H31 119.2
C31 C32 C33 118.8(2)
C31 C32 H32 120.6
C33 C32 H32 120.6
C32 C33 C34 120.6(3)
C32 C33 H33 119.7
C34 C33 H33 119.7
C29 C34 C33 120.8(2)
C29 C34 H34 119.6
C33 C34 H34 119.6
C1 Co1 C4 66.89(8)
C1 Co1 C2 40.00(8)
C4 Co1 C2 66.48(9)
C1 Co1 C3 66.95(8)
C4 Co1 C3 39.97(9)
C2 Co1 C3 39.33(8)
C1 Co1 C5 39.66(9)
C4 Co1 C5 39.73(8)
C2 Co1 C5 66.50(9)
C3 Co1 C5 66.79(9)
C1 Co1 P2 101.56(6)
C4 Co1 P2 165.25(7)
C2 Co1 P2 98.80(7)
C3 Co1 P2 128.17(7)
C5 Co1 P2 135.07(6)
C1 Co1 P1 167.43(6)
C4 Co1 P1 103.52(6)
C2 Co1 P1 129.67(6)
C3 Co1 P1 100.49(6)
C5 Co1 P1 136.48(6)
P2 Co1 P1 86.41(2)
C21 N1 C20 124.04(17)
C21 N1 C19 121.54(17)
C20 N1 C19 114.42(17)
C29 N2 C27 121.22(18)
C29 N2 C28 120.24(16)
C27 N2 C28 114.54(17)
C9 N3 C8 116.3(2)
C27 P1 C20 102.56(10)
C27 P1 C15 104.22(10)
C20 P1 C15 103.21(10)
C27 P1 Co1 110.21(6)
C20 P1 Co1 110.91(7)
C15 P1 Co1 123.57(8)
C19 P2 C11 104.70(10)
C19 P2 C28 104.36(10)
C11 P2 C28 104.05(10)
C19 P2 Co1 105.94(7)
C11 P2 Co1 124.14(7)
C28 P2 Co1 111.88(7)

loop_
_geom_bond_atom_site_label_1
_geom_bond_atom_site_label_2
_geom_bond_distance
B1 F9 1.370(3)
B1 F7 1.381(3)
B1 F6 1.388(3)
B1 F8 1.393(3)
C1 C5 1.421(3)
C1 C2 1.428(3)
C1 Co1 2.083(2)
C1 H1 0.9300
C2 C3 1.409(3)
C2 Co1 2.093(2)
C2 H2 0.9300
C3 C4 1.429(3)
C3 Co1 2.094(2)
C3 H3 0.9300
C4 C5 1.425(3)
C4 Co1 2.089(2)
C4 H4 0.9300
C5 C6 1.473(3)
C5 Co1 2.105(2)
C6 C7 1.379(3)
C6 C10 1.389(3)
C7 F1 1.347(3)
C7 C8 1.376(4)
C8 N3 1.306(3)
C8 F2 1.338(3)
C9 N3 1.301(3)
C9 F4 1.344(3)
C9 C10 1.375(3)
C10 F5 1.337(3)
C11 C13 1.524(3)
C11 C12 1.533(3)
C11 C14 1.535(3)
C11 P2 1.867(2)
C12 H12A 0.9600
C12 H12B 0.9600
C12 H12C 0.9600
C13 H13A 0.9600
C13 H13B 0.9600
C13 H13C 0.9600
C14 H14A 0.9600
C14 H14B 0.9600
C14 H14C 0.9600
C15 C16 1.525(3)
C15 C18 1.530(3)
C15 C17 1.541(3)
C15 P1 1.876(2)
C16 H16A 0.9600
C16 H16B 0.9600
C16 H16C 0.9600
C17 H17A 0.9600
C17 H17B 0.9600
C17 H17C 0.9600
C18 H18A 0.9600
C18 H18B 0.9600
C18 H18C 0.9600
C19 N1 1.452(2)
C19 P2 1.861(2)
C19 H19A 0.9700
C19 H19B 0.9700
C20 N1 1.446(3)
C20 P1 1.869(2)
C20 H20A 0.9700
C20 H20B 0.9700
C21 N1 1.398(3)
C21 C22 1.401(3)
C21 C26 1.406(3)
C22 C23 1.383(3)
C22 H22 0.9300
C23 C24 1.381(3)
C23 H23 0.9300
C24 C25 1.382(3)
C24 H24 0.9300
C25 C26 1.378(3)
C25 H25 0.9300
C26 H26 0.9300
C27 N2 1.443(2)
C27 P1 1.868(2)
C27 H27A 0.9700
C27 H27B 0.9700
C28 N2 1.446(3)
C28 P2 1.875(2)
C28 H28A 0.9700
C28 H28B 0.9700
C29 C34 1.385(3)
C29 N2 1.403(3)
C29 C30 1.406(3)
C30 C31 1.382(3)
C30 H30 0.9300
C31 C32 1.374(4)
C31 H31 0.9300
C32 C33 1.379(4)
C32 H32 0.9300
C33 C34 1.395(3)
C33 H33 0.9300
C34 H34 0.9300
Co1 P2 2.1744(6)
Co1 P1 2.1745(6)
